data_7224313
loop_
_publ_author_name
'Sieradzki, A.'
'Pawlus, S.'
'Tripathy, S. N.'
'G\;agor, A'
'Ciupa, A.'
'M\;aczka, M'
'Paluch, M.'

_publ_section_title
;
 Dielectric relaxation behavior in antiferroelectric metal organic
 framework [(CH3)2NH2][Fe(III)Fe(II)(HCOO)6] single crystals.
;
_journal_issue 12
_journal_name_full 'Physical chemistry chemical physics : PCCP'
_journal_page_first 8462
_journal_page_last 8467
_journal_paper_doi 10.1039/c6cp00064a
_journal_volume 18
_journal_year 2016
_chemical_formula_sum 'C8 H14 Fe2 N O12'
_chemical_formula_weight 427.91
_space_group_crystal_system trigonal
_space_group_IT_number 167
_space_group_name_Hall '-R 3 2"c'
_space_group_name_H-M_alt 'R -3 c :H'
_symmetry_space_group_name_Hall '-R 3 2"c'
_symmetry_space_group_name_H-M 'R -3 c :H'
_atom_sites_solution_hydrogens geom
_audit_creation_method SHELXL-2014/7
_cell_angle_alpha 90
_cell_angle_beta 90
_cell_angle_gamma 120
_cell_formula_units_Z 18
_cell_length_a 14.2991(5)
_cell_length_b 14.2991(5)
_cell_length_c 41.5361(13)
_cell_measurement_reflns_used 3172
_cell_measurement_temperature 149.97(18)
_cell_measurement_theta_max 28.9610
_cell_measurement_theta_min 2.8410
_cell_volume 7354.8(4)
_computing_cell_refinement 'CrysAlisPro 1.171.38.34a (Rigaku OD, 2015)'
_computing_data_collection 'CrysAlisPro 1.171.38.34a (Rigaku OD, 2015)'
_computing_data_reduction 'CrysAlisPro 1.171.38.34a (Rigaku OD, 2015)'
_computing_structure_refinement 'SHELXL-2014/7 (Sheldrick, 2014)'
_diffrn_ambient_environment N~2~
_diffrn_ambient_temperature 149.97(18)
_diffrn_detector 'CCD plate'
_diffrn_detector_area_resol_mean 10.6249
_diffrn_detector_type Atlas
_diffrn_measured_fraction_theta_full 0.999
_diffrn_measured_fraction_theta_max 0.999
_diffrn_measurement_device 'four-circle diffractometer'
_diffrn_measurement_device_type 'Xcalibur, Atlas'
_diffrn_radiation_monochromator graphite
_diffrn_radiation_probe x-ray
_diffrn_radiation_type 'Mo K\a'
_diffrn_radiation_wavelength 0.71073
_diffrn_reflns_av_R_equivalents 0.0294
_diffrn_reflns_av_unetI/netI 0.0164
_diffrn_reflns_Laue_measured_fraction_full 0.999
_diffrn_reflns_Laue_measured_fraction_max 0.999
_diffrn_reflns_limit_h_max 17
_diffrn_reflns_limit_h_min -16
_diffrn_reflns_limit_k_max 16
_diffrn_reflns_limit_k_min -17
_diffrn_reflns_limit_l_max 50
_diffrn_reflns_limit_l_min -49
_diffrn_reflns_number 15169
_diffrn_reflns_point_group_measured_fraction_full 0.999
_diffrn_reflns_point_group_measured_fraction_max 0.999
_diffrn_reflns_theta_full 25.679
_diffrn_reflns_theta_max 25.679
_diffrn_reflns_theta_min 2.560
_diffrn_source 'fine-focus sealed X-ray tube'
_diffrn_source_type 'Enhance (Mo) X-ray Source'
_exptl_absorpt_coefficient_mu 1.833
_exptl_absorpt_correction_T_max 1.00000
_exptl_absorpt_correction_T_min 0.90419
_exptl_absorpt_correction_type multi-scan
_exptl_absorpt_process_details
;
CrysAlisPro 1.171.38.34a (Rigaku Oxford Diffraction, 2015)
Empirical absorption correction using spherical harmonics,
 implemented in SCALE3 ABSPACK scaling algorithm.
;
_exptl_crystal_density_diffrn 1.739
_exptl_crystal_description column
_exptl_crystal_F_000 3906
_exptl_crystal_size_max 0.26
_exptl_crystal_size_mid 0.20
_exptl_crystal_size_min 0.13
_refine_diff_density_max 0.405
_refine_diff_density_min -0.496
_refine_diff_density_rms 0.062
_refine_ls_extinction_method none
_refine_ls_goodness_of_fit_ref 1.174
_refine_ls_hydrogen_treatment constr
_refine_ls_matrix_type full
_refine_ls_number_parameters 113
_refine_ls_number_reflns 1561
_refine_ls_number_restraints 3
_refine_ls_restrained_S_all 1.175
_refine_ls_R_factor_all 0.0429
_refine_ls_R_factor_gt 0.0297
_refine_ls_shift/su_max 0.002
_refine_ls_shift/su_mean 0.000
_refine_ls_structure_factor_coef Fsqd
_refine_ls_weighting_details 'w=1/[\s^2^(Fo^2^)+(0.0320P)^2^+4.0000P] where P=(Fo^2^+2Fc^2^)/3'
_refine_ls_weighting_scheme calc
_refine_ls_wR_factor_gt 0.0734
_refine_ls_wR_factor_ref 0.0778
_reflns_Friedel_coverage 0.000
_reflns_number_gt 1216
_reflns_number_total 1561
_reflns_threshold_expression 'I > 2\s(I)'
_cod_data_source_file c6cp00064a5.cif
_cod_data_source_block 150K
_cod_depositor_comments
;Adding full bibliography for 7224310--7224314.cif.

 Adding full bibliography for 7224310--7224314.cif.
;
_cod_original_cell_volume 7354.9(5)
_cod_database_code 7224313
_shelx_shelxl_version_number 2014/7
_shelx_space_group_comment
;
The symmetry employed for this shelxl refinement is uniquely defined
by the following loop, which should always be used as a source of
symmetry information in preference to the above space-group names.
They are only intended as comments.
;
_oxdiff_exptl_absorpt_empirical_full_min 0.966
_oxdiff_exptl_absorpt_empirical_full_max 1.067
_oxdiff_exptl_absorpt_empirical_details
;
Empirical correction (ABSPACK) includes:
- Absorption correction using spherical harmonics
- Frame scaling
;

loop_
_space_group_symop_operation_xyz
'x, y, z'
'-y, x-y, z'
'-x+y, -x, z'
'y, x, -z+1/2'
'x-y, -y, -z+1/2'
'-x, -x+y, -z+1/2'
'x+2/3, y+1/3, z+1/3'
'-y+2/3, x-y+1/3, z+1/3'
'-x+y+2/3, -x+1/3, z+1/3'
'y+2/3, x+1/3, -z+5/6'
'x-y+2/3, -y+1/3, -z+5/6'
'-x+2/3, -x+y+1/3, -z+5/6'
'x+1/3, y+2/3, z+2/3'
'-y+1/3, x-y+2/3, z+2/3'
'-x+y+1/3, -x+2/3, z+2/3'
'y+1/3, x+2/3, -z+7/6'
'x-y+1/3, -y+2/3, -z+7/6'
'-x+1/3, -x+y+2/3, -z+7/6'
'-x, -y, -z'
'y, -x+y, -z'
'x-y, x, -z'
'-y, -x, z-1/2'
'-x+y, y, z-1/2'
'x, x-y, z-1/2'
'-x+2/3, -y+1/3, -z+1/3'
'y+2/3, -x+y+1/3, -z+1/3'
'x-y+2/3, x+1/3, -z+1/3'
'-y+2/3, -x+1/3, z-1/6'
'-x+y+2/3, y+1/3, z-1/6'
'x+2/3, x-y+1/3, z-1/6'
'-x+1/3, -y+2/3, -z+2/3'
'y+1/3, -x+y+2/3, -z+2/3'
'x-y+1/3, x+2/3, -z+2/3'
'-y+1/3, -x+2/3, z+1/6'
'-x+y+1/3, y+2/3, z+1/6'
'x+1/3, x-y+2/3, z+1/6'

loop_
_atom_site_label
_atom_site_type_symbol
_atom_site_fract_x
_atom_site_fract_y
_atom_site_fract_z
_atom_site_U_iso_or_equiv
_atom_site_adp_type
_atom_site_occupancy
_atom_site_site_symmetry_order
_atom_site_calc_flag
_atom_site_refinement_flags_posn
_atom_site_refinement_flags_adp
_atom_site_refinement_flags_occupancy
_atom_site_disorder_assembly
_atom_site_disorder_group
Fe1 Fe -0.00550(3) 0.3333 0.0833 0.00991(15) Uani 1 2 d S T P . .
Fe2 Fe 0.0000 0.0000 0.0000 0.00848(18) Uani 1 6 d S T P . .
Fe3 Fe -0.3333 0.3333 -0.00193(2) 0.00876(16) Uani 1 3 d S T P . .
O1 O 0.06098(11) 0.47715(11) 0.05487(3) 0.0190(4) Uani 1 1 d . . . . .
O2 O -0.15335(12) 0.25390(11) 0.05717(3) 0.0194(4) Uani 1 1 d . . . . .
O3 O -0.19897(11) 0.39208(10) -0.02847(3) 0.0140(3) Uani 1 1 d . . . . .
O4 O 0.06555(11) 0.26530(11) 0.05460(3) 0.0208(4) Uani 1 1 d . . . . .
O5 O -0.27778(11) 0.25694(11) 0.02628(3) 0.0146(3) Uani 1 1 d . . . . .
O6 O 0.06803(11) 0.13415(11) 0.02711(3) 0.0153(3) Uani 1 1 d . . . . .
C1 C 0.02071(17) 0.17937(16) 0.03971(4) 0.0170(5) Uani 1 1 d . . . . .
H1 H -0.0540 0.1451 0.0376 0.020 Uiso 1 1 calc R U . . .
C2 C -0.18380(16) 0.29946(17) 0.03792(4) 0.0161(5) Uani 1 1 d . . . . .
H2 H -0.1341 0.3696 0.0317 0.019 Uiso 1 1 calc R U . . .
C3 C 0.14856(16) 0.51478(16) 0.04077(4) 0.0161(5) Uani 1 1 d . . . . .
H3 H 0.1796 0.4713 0.0391 0.019 Uiso 1 1 calc R U . . .
N11B N -0.0410(7) 0.6181(7) 0.0700(2) 0.0331(13) Uiso 0.289(5) 1 d D . P A 1
H11A H -0.0424 0.5552 0.0708 0.040 Uiso 0.289(5) 1 calc R U P A 1
H11B H -0.1086 0.6045 0.0722 0.040 Uiso 0.289(5) 1 calc R U P A 1
C10A C 0.0220(7) 0.6838(7) 0.0969(2) 0.032(3) Uiso 0.289(5) 1 d D . P A 1
H10A H 0.0911 0.6880 0.0971 0.048 Uiso 0.289(5) 1 calc R U P A 1
H10B H -0.0154 0.6519 0.1166 0.048 Uiso 0.289(5) 1 calc R U P A 1
H10C H 0.0319 0.7551 0.0948 0.048 Uiso 0.289(5) 1 calc R U P A 1
C10B C -0.0018(6) 0.6655(6) 0.0391(2) 0.024(2) Uiso 0.289(5) 1 d D . P A 1
H10D H -0.0165 0.7234 0.0359 0.037 Uiso 0.289(5) 1 calc R U P A 1
H10E H -0.0373 0.6118 0.0227 0.037 Uiso 0.289(5) 1 calc R U P A 1
H10F H 0.0746 0.6931 0.0381 0.037 Uiso 0.289(5) 1 calc R U P A 1
N1 N -0.0519(6) 0.6148(6) 0.0833 0.0331(13) Uiso 0.423(11) 2 d DS . P A 2
H1A H -0.1176 0.6072 0.0835 0.040 Uiso 0.211(5) 1 calc R U P A 2
H1B H -0.0595 0.5491 0.0832 0.040 Uiso 0.211(5) 1 calc R U P A 2
C12 C 0.0041(5) 0.6716(5) 0.05452(17) 0.0289(19) Uiso 0.423(11) 1 d D . P A 2
H12A H 0.0107 0.7418 0.0543 0.043 Uiso 0.423(11) 1 calc R U P A 2
H12B H -0.0359 0.6316 0.0360 0.043 Uiso 0.423(11) 1 calc R U P A 2
H12C H 0.0747 0.6792 0.0541 0.043 Uiso 0.423(11) 1 calc R U P A 2

loop_
_atom_site_aniso_label
_atom_site_aniso_U_11
_atom_site_aniso_U_22
_atom_site_aniso_U_33
_atom_site_aniso_U_23
_atom_site_aniso_U_13
_atom_site_aniso_U_12
Fe1 0.0092(2) 0.0089(2) 0.0115(2) -0.00036(15) -0.00018(8) 0.00446(12)
Fe2 0.0078(2) 0.0078(2) 0.0099(3) 0.000 0.000 0.00390(12)
Fe3 0.0079(2) 0.0079(2) 0.0105(3) 0.000 0.000 0.00395(10)
O1 0.0168(8) 0.0171(8) 0.0226(7) 0.0068(6) 0.0077(6) 0.0081(7)
O2 0.0174(8) 0.0170(8) 0.0238(7) 0.0019(6) -0.0080(6) 0.0086(7)
O3 0.0132(8) 0.0116(8) 0.0162(6) 0.0026(6) 0.0036(6) 0.0054(6)
O4 0.0197(9) 0.0160(8) 0.0255(8) -0.0091(6) 0.0009(6) 0.0081(7)
O5 0.0132(8) 0.0139(8) 0.0168(7) 0.0009(6) -0.0030(6) 0.0068(6)
O6 0.0151(8) 0.0141(8) 0.0179(7) -0.0047(6) -0.0014(6) 0.0083(7)
C1 0.0141(11) 0.0157(12) 0.0207(10) -0.0034(9) -0.0019(8) 0.0071(10)
C2 0.0149(12) 0.0151(11) 0.0183(10) 0.0020(8) -0.0007(9) 0.0074(10)
C3 0.0164(12) 0.0140(12) 0.0198(10) 0.0039(9) 0.0047(9) 0.0090(10)

loop_
_atom_type_symbol
_atom_type_description
_atom_type_scat_dispersion_real
_atom_type_scat_dispersion_imag
_atom_type_scat_source
C C 0.0033 0.0016 'International Tables Vol C Tables 4.2.6.8 and 6.1.1.4'
H H 0.0000 0.0000 'International Tables Vol C Tables 4.2.6.8 and 6.1.1.4'
N N 0.0061 0.0033 'International Tables Vol C Tables 4.2.6.8 and 6.1.1.4'
O O 0.0106 0.0060 'International Tables Vol C Tables 4.2.6.8 and 6.1.1.4'
Fe Fe 0.3463 0.8444 'International Tables Vol C Tables 4.2.6.8 and 6.1.1.4'

loop_
_geom_angle_atom_site_label_1
_geom_angle_atom_site_label_2
_geom_angle_atom_site_label_3
_geom_angle
_geom_angle_site_symmetry_1
_geom_angle_site_symmetry_3
O4 Fe1 O4 88.39(8) . 17_554
O4 Fe1 O2 175.15(5) . 17_554
O4 Fe1 O2 92.54(5) 17_554 17_554
O4 Fe1 O2 92.53(5) . .
O4 Fe1 O2 175.15(5) 17_554 .
O2 Fe1 O2 86.94(8) 17_554 .
O4 Fe1 O1 92.63(5) . .
O4 Fe1 O1 90.35(6) 17_554 .
O2 Fe1 O1 82.60(5) 17_554 .
O2 Fe1 O1 94.36(5) . .
O4 Fe1 O1 90.35(6) . 17_554
O4 Fe1 O1 92.63(5) 17_554 17_554
O2 Fe1 O1 94.36(5) 17_554 17_554
O2 Fe1 O1 82.61(5) . 17_554
O1 Fe1 O1 175.84(8) . 17_554
O6 Fe2 O6 91.60(5) 19 21
O6 Fe2 O6 88.40(5) 19 3
O6 Fe2 O6 180.00(8) 21 3
O6 Fe2 O6 88.40(5) 19 2
O6 Fe2 O6 88.40(5) 21 2
O6 Fe2 O6 91.60(5) 3 2
O6 Fe2 O6 91.60(5) 19 20
O6 Fe2 O6 91.60(5) 21 20
O6 Fe2 O6 88.40(5) 3 20
O6 Fe2 O6 180.00(8) 2 20
O6 Fe2 O6 180.0 19 .
O6 Fe2 O6 88.41(5) 21 .
O6 Fe2 O6 91.59(5) 3 .
O6 Fe2 O6 91.59(5) 2 .
O6 Fe2 O6 88.41(5) 20 .
O3 Fe3 O3 92.53(5) . 3_455
O3 Fe3 O3 92.53(5) . 2_565
O3 Fe3 O3 92.53(5) 3_455 2_565
O3 Fe3 O5 88.28(5) . 2_565
O3 Fe3 O5 177.75(5) 3_455 2_565
O3 Fe3 O5 89.53(5) 2_565 2_565
O3 Fe3 O5 89.53(5) . .
O3 Fe3 O5 88.28(5) 3_455 .
O3 Fe3 O5 177.74(5) 2_565 .
O5 Fe3 O5 89.62(5) 2_565 .
O3 Fe3 O5 177.74(5) . 3_455
O3 Fe3 O5 89.54(5) 3_455 3_455
O3 Fe3 O5 88.28(5) 2_565 3_455
O5 Fe3 O5 89.62(5) 2_565 3_455
O5 Fe3 O5 89.62(5) . 3_455
C3 O1 Fe1 123.17(13) . .
C2 O2 Fe1 124.36(14) . .
C3 O3 Fe3 126.03(13) 19_565 .
C1 O4 Fe1 128.18(14) . .
C2 O5 Fe3 125.09(13) . .
C1 O6 Fe2 126.55(13) . .
O4 C1 O6 125.1(2) . .
O2 C2 O5 124.3(2) . .
O1 C3 O3 124.8(2) . 19_565
C10B N11B C10A 114.6(8) . .
C12 N1 C12 112.1(8) 16_454 .

loop_
_geom_bond_atom_site_label_1
_geom_bond_atom_site_label_2
_geom_bond_distance
_geom_bond_site_symmetry_2
Fe1 O4 2.0955(14) .
Fe1 O4 2.0955(14) 17_554
Fe1 O2 2.1304(14) 17_554
Fe1 O2 2.1306(14) .
Fe1 O1 2.1391(13) .
Fe1 O1 2.1391(13) 17_554
Fe2 O6 2.0069(12) 19
Fe2 O6 2.0069(12) 21
Fe2 O6 2.0069(12) 3
Fe2 O6 2.0069(12) 2
Fe2 O6 2.0069(12) 20
Fe2 O6 2.0070(12) .
Fe3 O3 1.9994(13) .
Fe3 O3 1.9994(13) 3_455
Fe3 O3 1.9994(13) 2_565
Fe3 O5 2.0162(13) 2_565
Fe3 O5 2.0162(13) .
Fe3 O5 2.0162(13) 3_455
O1 C3 1.236(2) .
O2 C2 1.240(2) .
O3 C3 1.263(2) 19_565
O4 C1 1.231(2) .
O5 C2 1.262(2) .
O6 C1 1.260(2) .
C3 O3 1.263(2) 19_565
N11B C10B 1.427(8) .
N11B C10A 1.447(8) .
N1 C12 1.443(7) 16_454
N1 C12 1.443(7) .
